data_7048120
loop_
_publ_author_name
'Ulm, Franck'
'Poblador-Bahamonde, Amalia I'
'Choppin, Sabine'
'Bellemin-Laponnaz, St\'ephane'
'Chetcuti, Michael J.'
'Achard, Thierry'
'Ritleng, Vincent'

_publ_section_title
;
 Synthesis, characterization, and catalytic application in aldehyde
 hydrosilylation of half-sandwich nickel complexes bearing
 (\k<sup>1</sup>-C)- and hemilabile
 (\k<sup>2</sup>-C,S)-thioether-functionalised NHC ligands.
;
_journal_issue 47
_journal_name_full 'Dalton transactions (Cambridge, England : 2003)'
_journal_page_first 17134
_journal_page_last 17145
_journal_paper_doi 10.1039/c8dt03882a
_journal_volume 47
_journal_year 2018
_chemical_formula_moiety 'C23 H31 Br N2 Ni S'
_chemical_formula_sum 'C23 H31 Br N2 Ni S'
_chemical_formula_weight 506.18
_space_group_crystal_system triclinic
_space_group_IT_number 2
_space_group_name_Hall '-P 1'
_space_group_name_H-M_alt 'P -1'
_symmetry_space_group_name_Hall '-P 1'
_symmetry_space_group_name_H-M 'P -1'
_atom_sites_solution_hydrogens geom
_atom_sites_solution_primary direct
_atom_sites_solution_secondary difmap
_audit_creation_method SHELXL-2013
_audit_update_record
;
2018-09-13 deposited with the CCDC.
2018-11-16 downloaded from the CCDC.
;
_cell_angle_alpha 105.1400(10)
_cell_angle_beta 111.7710(10)
_cell_angle_gamma 105.4150(10)
_cell_formula_units_Z 2
_cell_length_a 9.5279(3)
_cell_length_b 12.2430(4)
_cell_length_c 12.4761(4)
_cell_measurement_reflns_used 9536
_cell_measurement_temperature 173(2)
_cell_measurement_theta_max 32.00
_cell_measurement_theta_min 2.33
_cell_volume 1193.08(7)
_computing_cell_refinement 'Bruker SAINT'
_computing_data_collection 'Bruker APEX2'
_computing_data_reduction 'Bruker SAINT'
_computing_molecular_graphics 'Bruker SHELXTL'
_computing_publication_material 'Bruker SHELXTL'
_computing_structure_refinement 'SHELXL-2013 (Sheldrick, 2013)'
_computing_structure_solution 'SHELXS-2013 (Sheldrick, 2013)'
_diffrn_ambient_temperature 173(2)
_diffrn_measured_fraction_theta_full 1.000
_diffrn_measured_fraction_theta_max 0.987
_diffrn_measurement_device_type 'Bruker APEX-II CCD'
_diffrn_measurement_method '\f and \w scans'
_diffrn_radiation_type MoK\a
_diffrn_radiation_wavelength 0.71073
_diffrn_reflns_av_R_equivalents 0.0200
_diffrn_reflns_av_unetI/netI 0.0186
_diffrn_reflns_Laue_measured_fraction_full 1.000
_diffrn_reflns_Laue_measured_fraction_max 0.987
_diffrn_reflns_limit_h_max 14
_diffrn_reflns_limit_h_min -14
_diffrn_reflns_limit_k_max 18
_diffrn_reflns_limit_k_min -18
_diffrn_reflns_limit_l_max 18
_diffrn_reflns_limit_l_min -18
_diffrn_reflns_number 38832
_diffrn_reflns_point_group_measured_fraction_full 1.000
_diffrn_reflns_point_group_measured_fraction_max 0.987
_diffrn_reflns_theta_full 25.242
_diffrn_reflns_theta_max 32.016
_diffrn_reflns_theta_min 1.884
_diffrn_source 'fine focus sealed tube'
_exptl_absorpt_coefficient_mu 2.586
_exptl_absorpt_correction_T_max 0.7463
_exptl_absorpt_correction_T_min 0.6724
_exptl_absorpt_correction_type multi-scan
_exptl_absorpt_process_details sadabs
_exptl_crystal_colour red
_exptl_crystal_density_diffrn 1.409
_exptl_crystal_description prism
_exptl_crystal_F_000 524
_exptl_crystal_recrystallization_method 'Re-crystallisation from solvent: toluene/n-hexane'
_exptl_crystal_size_max 0.400
_exptl_crystal_size_mid 0.350
_exptl_crystal_size_min 0.300
_refine_diff_density_max 1.711
_refine_diff_density_min -1.821
_refine_diff_density_rms 0.078
_refine_ls_extinction_method none
_refine_ls_goodness_of_fit_ref 1.026
_refine_ls_hydrogen_treatment constr
_refine_ls_matrix_type full
_refine_ls_number_parameters 263
_refine_ls_number_reflns 8196
_refine_ls_number_restraints 0
_refine_ls_restrained_S_all 1.026
_refine_ls_R_factor_all 0.0480
_refine_ls_R_factor_gt 0.0350
_refine_ls_shift/su_max 0.001
_refine_ls_shift/su_mean 0.000
_refine_ls_structure_factor_coef Fsqd
_refine_ls_weighting_details 'w=1/[\s^2^(Fo^2^)+(0.0412P)^2^+1.2454P] where P=(Fo^2^+2Fc^2^)/3'
_refine_ls_weighting_scheme calc
_refine_ls_wR_factor_gt 0.0849
_refine_ls_wR_factor_ref 0.0937
_reflns_Friedel_coverage 0.000
_reflns_number_gt 6747
_reflns_number_total 8196
_reflns_threshold_expression 'I > 2\s(I)'
_cod_data_source_file c8dt03882a2.cif
_cod_data_source_block mcbc160801
_cod_depositor_comments 'Adding full bibliography for 7048120--7048123.cif.'
_cod_database_code 7048120
_shelx_space_group_comment
;
The symmetry employed for this shelxl refinement is uniquely defined
by the following loop, which should always be used as a source of
symmetry information in preference to the above space-group names.
They are only intended as comments.
;
_shelx_estimated_absorpt_t_min 0.424
_shelx_estimated_absorpt_t_max 0.511
_shelxl_version_number 2013-4

loop_
_space_group_symop_operation_xyz
'x, y, z'
'-x, -y, -z'

loop_
_atom_site_label
_atom_site_type_symbol
_atom_site_fract_x
_atom_site_fract_y
_atom_site_fract_z
_atom_site_U_iso_or_equiv
_atom_site_adp_type
_atom_site_occupancy
_atom_site_site_symmetry_order
_atom_site_calc_flag
_atom_site_refinement_flags_posn
_atom_site_refinement_flags_adp
_atom_site_refinement_flags_occupancy
_atom_site_disorder_assembly
_atom_site_disorder_group
C1 C 0.5378(2) 0.72264(15) 0.69044(16) 0.0202(3) Uani 1 1 d . . . . .
C2 C 0.7400(2) 0.65257(17) 0.71060(19) 0.0269(3) Uani 1 1 d . . . . .
H2 H 0.7937 0.5975 0.7075 0.032 Uiso 1 1 calc R U . . .
C3 C 0.8107(2) 0.77642(18) 0.75091(19) 0.0284(4) Uani 1 1 d . . . . .
H3 H 0.9241 0.8257 0.7818 0.034 Uiso 1 1 calc R U . . .
C4 C 0.4522(2) 0.49498(15) 0.62497(17) 0.0243(3) Uani 1 1 d . . . . .
H4A H 0.4850 0.4370 0.5781 0.029 Uiso 1 1 calc R U . . .
H4B H 0.3433 0.4875 0.5652 0.029 Uiso 1 1 calc R U . . .
C5 C 0.4368(3) 0.45933(19) 0.7286(2) 0.0358(4) Uani 1 1 d . . . . .
H5A H 0.4114 0.5195 0.7803 0.043 Uiso 1 1 calc R U . . .
H5B H 0.5409 0.4570 0.7840 0.043 Uiso 1 1 calc R U . . .
C6 C 0.2439(3) 0.2740(3) 0.7766(3) 0.0498(7) Uani 1 1 d . . . . .
C7 C 0.1895(6) 0.3640(4) 0.8408(4) 0.0885(14) Uani 1 1 d . . . . .
H7A H 0.0895 0.3632 0.7779 0.133 Uiso 1 1 calc R U . . .
H7B H 0.2776 0.4474 0.8828 0.133 Uiso 1 1 calc R U . . .
H7C H 0.1661 0.3399 0.9033 0.133 Uiso 1 1 calc R U . . .
C8 C 0.1018(5) 0.1446(3) 0.7063(4) 0.0753(11) Uani 1 1 d . . . . .
H8A H 0.0733 0.1194 0.7665 0.113 Uiso 1 1 calc R U . . .
H8B H 0.1363 0.0853 0.6649 0.113 Uiso 1 1 calc R U . . .
H8C H 0.0051 0.1468 0.6428 0.113 Uiso 1 1 calc R U . . .
C9 C 0.4010(8) 0.2924(6) 0.8922(6) 0.0671(19) Uani 0.6 1 d . . P A 1
H9A H 0.4888 0.3733 0.9209 0.101 Uiso 0.6 1 calc R U P A 1
H9B H 0.4381 0.2270 0.8680 0.101 Uiso 0.6 1 calc R U P A 1
H9C H 0.3750 0.2886 0.9605 0.101 Uiso 0.6 1 calc R U P A 1
C9B C 0.3878(12) 0.2346(10) 0.8254(10) 0.0671(19) Uani 0.4 1 d . . P A 2
H9D H 0.4927 0.3077 0.8715 0.101 Uiso 0.4 1 calc R U P A 2
H9E H 0.3868 0.1763 0.7540 0.101 Uiso 0.4 1 calc R U P A 2
H9F H 0.3755 0.1946 0.8819 0.101 Uiso 0.4 1 calc R U P A 2
C10 C 0.7168(2) 0.94777(15) 0.78325(17) 0.0218(3) Uani 1 1 d . . . . .
C11 C 0.7021(2) 1.00616(16) 0.69966(18) 0.0257(3) Uani 1 1 d . . . . .
C12 C 0.7374(3) 1.13228(18) 0.7479(2) 0.0312(4) Uani 1 1 d . . . . .
H12 H 0.7273 1.1743 0.6931 0.037 Uiso 1 1 calc R U . . .
C13 C 0.7870(3) 1.19812(17) 0.8739(2) 0.0316(4) Uani 1 1 d . . . . .
C14 C 0.8006(3) 1.13657(17) 0.9540(2) 0.0299(4) Uani 1 1 d . . . . .
H14 H 0.8337 1.1811 1.0402 0.036 Uiso 1 1 calc R U . . .
C15 C 0.7666(2) 1.01051(16) 0.91030(17) 0.0244(3) Uani 1 1 d . . . . .
C16 C 0.6568(3) 0.9371(2) 0.56471(19) 0.0363(5) Uani 1 1 d . . . . .
H16A H 0.7392 0.9043 0.5618 0.054 Uiso 1 1 calc R U . . .
H16B H 0.6539 0.9934 0.5215 0.054 Uiso 1 1 calc R U . . .
H16C H 0.5478 0.8687 0.5228 0.054 Uiso 1 1 calc R U . . .
C17 C 0.8306(4) 1.3358(2) 0.9247(3) 0.0497(6) Uani 1 1 d . . . . .
H17A H 0.7943 1.3573 0.9882 0.075 Uiso 1 1 calc R U . . .
H17B H 0.7753 1.3582 0.8555 0.075 Uiso 1 1 calc R U . . .
H17C H 0.9505 1.3810 0.9631 0.075 Uiso 1 1 calc R U . . .
C18 C 0.7869(3) 0.9456(2) 0.9988(2) 0.0343(4) Uani 1 1 d . . . . .
H18A H 0.7010 0.8611 0.9545 0.051 Uiso 1 1 calc R U . . .
H18B H 0.7768 0.9907 1.0711 0.051 Uiso 1 1 calc R U . . .
H18C H 0.8960 0.9427 1.0283 0.051 Uiso 1 1 calc R U . . .
C19 C 0.1745(4) 0.6656(3) 0.7267(3) 0.0535(7) Uani 1 1 d . . . . .
H19 H 0.1370 0.5880 0.7318 0.064 Uiso 1 1 calc R U . . .
C20 C 0.3242(4) 0.7662(4) 0.8113(3) 0.0657(10) Uani 1 1 d . . . . .
H20 H 0.4122 0.7665 0.8800 0.079 Uiso 1 1 calc R U . . .
C21 C 0.3236(4) 0.8693(3) 0.7777(4) 0.0715(11) Uani 1 1 d . . . . .
H21 H 0.4061 0.9515 0.8231 0.086 Uiso 1 1 calc R U . . .
C22 C 0.1803(4) 0.8261(3) 0.6669(4) 0.0613(8) Uani 1 1 d . . . . .
H22 H 0.1465 0.8727 0.6201 0.074 Uiso 1 1 calc R U . . .
C23 C 0.0922(3) 0.6998(3) 0.6352(3) 0.0503(6) Uani 1 1 d . . . . .
H23 H -0.0094 0.6466 0.5610 0.060 Uiso 1 1 calc R U . . .
N1 N 0.57380(19) 0.62126(13) 0.67448(14) 0.0216(3) Uani 1 1 d . . . . .
N2 N 0.68603(19) 0.81831(13) 0.73872(15) 0.0223(3) Uani 1 1 d . . . . .
S1 S 0.27008(11) 0.30796(6) 0.65042(7) 0.0578(2) Uani 1 1 d . . . . .
Ni1 Ni 0.32654(3) 0.72384(2) 0.64276(2) 0.02320(6) Uani 1 1 d . . . . .
Br1 Br 0.24064(3) 0.64664(2) 0.42698(2) 0.02990(6) Uani 1 1 d . . . . .

loop_
_atom_site_aniso_label
_atom_site_aniso_U_11
_atom_site_aniso_U_22
_atom_site_aniso_U_33
_atom_site_aniso_U_23
_atom_site_aniso_U_13
_atom_site_aniso_U_12
C1 0.0217(8) 0.0181(7) 0.0209(7) 0.0078(6) 0.0110(6) 0.0071(6)
C2 0.0238(9) 0.0241(8) 0.0324(9) 0.0101(7) 0.0122(7) 0.0119(7)
C3 0.0206(8) 0.0259(8) 0.0350(9) 0.0093(7) 0.0116(7) 0.0094(7)
C4 0.0258(9) 0.0175(7) 0.0265(8) 0.0083(6) 0.0116(7) 0.0059(6)
C5 0.0430(12) 0.0259(9) 0.0334(10) 0.0133(8) 0.0184(9) 0.0053(8)
C6 0.0355(12) 0.0641(16) 0.0695(17) 0.0518(15) 0.0271(12) 0.0201(12)
C7 0.078(3) 0.101(3) 0.079(3) 0.020(2) 0.057(2) 0.012(2)
C8 0.062(2) 0.0615(19) 0.122(3) 0.060(2) 0.053(2) 0.0156(16)
C9 0.040(2) 0.076(4) 0.081(4) 0.062(4) 0.013(3) 0.012(3)
C9B 0.040(2) 0.076(4) 0.081(4) 0.062(4) 0.013(3) 0.012(3)
C10 0.0219(8) 0.0161(6) 0.0249(8) 0.0062(6) 0.0118(7) 0.0050(6)
C11 0.0262(9) 0.0222(7) 0.0285(8) 0.0108(7) 0.0140(7) 0.0070(7)
C12 0.0339(10) 0.0218(8) 0.0403(10) 0.0158(8) 0.0188(9) 0.0096(7)
C13 0.0291(10) 0.0191(7) 0.0456(11) 0.0092(7) 0.0201(9) 0.0083(7)
C14 0.0286(9) 0.0224(8) 0.0325(9) 0.0029(7) 0.0164(8) 0.0069(7)
C15 0.0239(8) 0.0214(7) 0.0257(8) 0.0076(6) 0.0130(7) 0.0061(6)
C16 0.0465(13) 0.0303(9) 0.0260(9) 0.0111(8) 0.0171(9) 0.0071(9)
C17 0.0559(16) 0.0208(9) 0.0720(18) 0.0120(10) 0.0352(14) 0.0142(10)
C18 0.0406(12) 0.0321(9) 0.0277(9) 0.0126(8) 0.0168(9) 0.0096(9)
C19 0.0566(17) 0.0692(18) 0.0678(18) 0.0373(15) 0.0502(16) 0.0326(15)
C20 0.0519(17) 0.120(3) 0.0356(13) 0.0187(16) 0.0281(13) 0.0506(19)
C21 0.0541(18) 0.0485(15) 0.088(2) -0.0172(16) 0.0492(18) 0.0075(13)
C22 0.069(2) 0.0701(19) 0.093(2) 0.0440(18) 0.059(2) 0.0558(18)
C23 0.0286(11) 0.0695(18) 0.0522(15) 0.0138(13) 0.0238(11) 0.0228(12)
N1 0.0225(7) 0.0186(6) 0.0234(7) 0.0084(5) 0.0109(6) 0.0081(5)
N2 0.0218(7) 0.0183(6) 0.0261(7) 0.0081(5) 0.0118(6) 0.0073(5)
S1 0.0755(5) 0.0301(3) 0.0546(4) 0.0082(3) 0.0418(4) -0.0045(3)
Ni1 0.02086(11) 0.02290(11) 0.02755(12) 0.00875(9) 0.01315(9) 0.01015(9)
Br1 0.03183(11) 0.02987(10) 0.02835(10) 0.01279(7) 0.01252(8) 0.01440(8)

loop_
_atom_type_symbol
_atom_type_description
_atom_type_scat_dispersion_real
_atom_type_scat_dispersion_imag
_atom_type_scat_source
C C 0.0033 0.0016 'International Tables Vol C Tables 4.2.6.8 and 6.1.1.4'
H H 0.0000 0.0000 'International Tables Vol C Tables 4.2.6.8 and 6.1.1.4'
N N 0.0061 0.0033 'International Tables Vol C Tables 4.2.6.8 and 6.1.1.4'
S S 0.1246 0.1234 'International Tables Vol C Tables 4.2.6.8 and 6.1.1.4'
Ni Ni 0.3393 1.1124 'International Tables Vol C Tables 4.2.6.8 and 6.1.1.4'
Br Br -0.2901 2.4595 'International Tables Vol C Tables 4.2.6.8 and 6.1.1.4'

loop_
_geom_angle_atom_site_label_1
_geom_angle_atom_site_label_2
_geom_angle_atom_site_label_3
_geom_angle
N1 C1 N2 103.95(15)
N1 C1 Ni1 126.53(13)
N2 C1 Ni1 129.35(12)
C3 C2 N1 106.55(16)
C3 C2 H2 126.7
N1 C2 H2 126.7
C2 C3 N2 106.80(17)
C2 C3 H3 126.6
N2 C3 H3 126.6
N1 C4 C5 111.96(15)
N1 C4 H4A 109.2
C5 C4 H4A 109.2
N1 C4 H4B 109.2
C5 C4 H4B 109.2
H4A C4 H4B 107.9
C4 C5 S1 105.94(14)
C4 C5 H5A 110.5
S1 C5 H5A 110.5
C4 C5 H5B 110.5
S1 C5 H5B 110.5
H5A C5 H5B 108.7
C7 C6 C8 108.9(3)
C7 C6 C9B 133.1(5)
C8 C6 C9B 98.0(4)
C7 C6 C9 100.0(4)
C8 C6 C9 116.8(3)
C7 C6 S1 110.5(2)
C8 C6 S1 103.0(2)
C9B C6 S1 99.5(4)
C9 C6 S1 117.6(3)
C6 C7 H7A 109.5
C6 C7 H7B 109.5
H7A C7 H7B 109.5
C6 C7 H7C 109.5
H7A C7 H7C 109.5
H7B C7 H7C 109.5
C6 C8 H8A 109.5
C6 C8 H8B 109.5
H8A C8 H8B 109.5
C6 C8 H8C 109.5
H8A C8 H8C 109.5
H8B C8 H8C 109.5
C6 C9 H9A 109.5
C6 C9 H9B 109.5
H9A C9 H9B 109.5
C6 C9 H9C 109.5
H9A C9 H9C 109.5
H9B C9 H9C 109.5
C6 C9B H9D 109.5
C6 C9B H9E 109.5
H9D C9B H9E 109.5
C6 C9B H9F 109.5
H9D C9B H9F 109.5
H9E C9B H9F 109.5
C15 C10 C11 122.75(16)
C15 C10 N2 117.89(15)
C11 C10 N2 119.31(15)
C12 C11 C10 117.20(17)
C12 C11 C16 121.41(18)
C10 C11 C16 121.35(16)
C13 C12 C11 121.82(18)
C13 C12 H12 119.1
C11 C12 H12 119.1
C12 C13 C14 119.13(17)
C12 C13 C17 120.6(2)
C14 C13 C17 120.2(2)
C13 C14 C15 121.22(18)
C13 C14 H14 119.4
C15 C14 H14 119.4
C10 C15 C14 117.87(17)
C10 C15 C18 121.35(16)
C14 C15 C18 120.77(17)
C11 C16 H16A 109.5
C11 C16 H16B 109.5
H16A C16 H16B 109.5
C11 C16 H16C 109.5
H16A C16 H16C 109.5
H16B C16 H16C 109.5
C13 C17 H17A 109.5
C13 C17 H17B 109.5
H17A C17 H17B 109.5
C13 C17 H17C 109.5
H17A C17 H17C 109.5
H17B C17 H17C 109.5
C15 C18 H18A 109.5
C15 C18 H18B 109.5
H18A C18 H18B 109.5
C15 C18 H18C 109.5
H18A C18 H18C 109.5
H18B C18 H18C 109.5
C23 C19 C20 106.8(3)
C23 C19 Ni1 70.52(15)
C20 C19 Ni1 66.04(15)
C23 C19 H19 126.6
C20 C19 H19 126.6
Ni1 C19 H19 128.3
C19 C20 C21 108.7(3)
C19 C20 Ni1 75.41(16)
C21 C20 Ni1 73.01(17)
C19 C20 H20 125.7
C21 C20 H20 125.6
Ni1 C20 H20 117.8
C22 C21 C20 106.5(3)
C22 C21 Ni1 72.54(16)
C20 C21 Ni1 66.85(14)
C22 C21 H21 126.7
C20 C21 H21 126.7
Ni1 C21 H21 125.4
C21 C22 C23 107.6(3)
C21 C22 Ni1 69.98(15)
C23 C22 Ni1 70.04(14)
C21 C22 H22 126.2
C23 C22 H22 126.2
Ni1 C22 H22 125.4
C19 C23 C22 109.9(3)
C19 C23 Ni1 72.54(15)
C22 C23 Ni1 71.50(15)
C19 C23 H23 125.1
C22 C23 H23 125.1
Ni1 C23 H23 122.5
C1 N1 C2 111.57(15)
C1 N1 C4 124.21(15)
C2 N1 C4 124.22(15)
C1 N2 C3 111.13(15)
C1 N2 C10 125.64(15)
C3 N2 C10 123.00(15)
C5 S1 C6 104.65(13)
C1 Ni1 C20 100.76(10)
C1 Ni1 C21 112.93(11)
C20 Ni1 C21 40.13(16)
C1 Ni1 C23 160.60(10)
C20 Ni1 C23 63.86(12)
C21 Ni1 C23 63.80(12)
C1 Ni1 C22 147.83(12)
C20 Ni1 C22 64.74(14)
C21 Ni1 C22 37.49(14)
C23 Ni1 C22 38.46(12)
C1 Ni1 C19 123.68(10)
C20 Ni1 C19 38.55(14)
C21 Ni1 C19 64.74(13)
C23 Ni1 C19 36.93(12)
C22 Ni1 C19 63.50(12)
C1 Ni1 Br1 95.31(5)
C20 Ni1 Br1 162.08(10)
C21 Ni1 Br1 137.75(13)
C23 Ni1 Br1 98.70(8)
C22 Ni1 Br1 104.73(10)
C19 Ni1 Br1 124.45(9)

loop_
_geom_bond_atom_site_label_1
_geom_bond_atom_site_label_2
_geom_bond_distance
C1 N1 1.359(2)
C1 N2 1.360(2)
C1 Ni1 1.8805(18)
C2 C3 1.347(3)
C2 N1 1.384(2)
C2 H2 0.9500
C3 N2 1.389(2)
C3 H3 0.9500
C4 N1 1.460(2)
C4 C5 1.511(3)
C4 H4A 0.9900
C4 H4B 0.9900
C5 S1 1.803(2)
C5 H5A 0.9900
C5 H5B 0.9900
C6 C7 1.508(5)
C6 C8 1.537(4)
C6 C9B 1.539(11)
C6 C9 1.556(6)
C6 S1 1.814(3)
C7 H7A 0.9800
C7 H7B 0.9800
C7 H7C 0.9800
C8 H8A 0.9800
C8 H8B 0.9800
C8 H8C 0.9800
C9 H9A 0.9800
C9 H9B 0.9800
C9 H9C 0.9800
C9B H9D 0.9800
C9B H9E 0.9800
C9B H9F 0.9800
C10 C15 1.393(2)
C10 C11 1.397(2)
C10 N2 1.442(2)
C11 C12 1.396(3)
C11 C16 1.503(3)
C12 C13 1.389(3)
C12 H12 0.9500
C13 C14 1.390(3)
C13 C17 1.513(3)
C14 C15 1.396(3)
C14 H14 0.9500
C15 C18 1.506(3)
C16 H16A 0.9800
C16 H16B 0.9800
C16 H16C 0.9800
C17 H17A 0.9800
C17 H17B 0.9800
C17 H17C 0.9800
C18 H18A 0.9800
C18 H18B 0.9800
C18 H18C 0.9800
C19 C23 1.361(4)
C19 C20 1.392(5)
C19 Ni1 2.161(2)
C19 H19 0.9500
C20 C21 1.430(6)
C20 Ni1 2.040(3)
C20 H20 0.9500
C21 C22 1.375(5)
C21 Ni1 2.122(3)
C21 H21 0.9500
C22 C23 1.413(5)
C22 Ni1 2.155(2)
C22 H22 0.9500
C23 Ni1 2.136(2)
C23 H23 0.9500
Ni1 Br1 2.3314(3)

loop_
_geom_torsion_atom_site_label_1
_geom_torsion_atom_site_label_2
_geom_torsion_atom_site_label_3
_geom_torsion_atom_site_label_4
_geom_torsion
N1 C2 C3 N2 0.1(2)
N1 C4 C5 S1 174.87(14)
C15 C10 C11 C12 -1.0(3)
N2 C10 C11 C12 -178.32(17)
C15 C10 C11 C16 176.68(19)
N2 C10 C11 C16 -0.7(3)
C10 C11 C12 C13 0.7(3)
C16 C11 C12 C13 -176.9(2)
C11 C12 C13 C14 -0.5(3)
C11 C12 C13 C17 177.7(2)
C12 C13 C14 C15 0.4(3)
C17 C13 C14 C15 -177.7(2)
C11 C10 C15 C14 0.9(3)
N2 C10 C15 C14 178.35(17)
C11 C10 C15 C18 -177.83(19)
N2 C10 C15 C18 -0.4(3)
C13 C14 C15 C10 -0.7(3)
C13 C14 C15 C18 178.1(2)
C23 C19 C20 C21 7.0(3)
Ni1 C19 C20 C21 65.99(18)
C23 C19 C20 Ni1 -58.98(19)
C19 C20 C21 C22 -5.4(3)
Ni1 C20 C21 C22 62.1(2)
C19 C20 C21 Ni1 -67.58(18)
C20 C21 C22 C23 1.7(3)
Ni1 C21 C22 C23 60.20(19)
C20 C21 C22 Ni1 -58.45(17)
C20 C19 C23 C22 -6.0(3)
Ni1 C19 C23 C22 -62.13(18)
C20 C19 C23 Ni1 56.17(17)
C21 C22 C23 C19 2.6(3)
Ni1 C22 C23 C19 62.78(18)
C21 C22 C23 Ni1 -60.16(19)
N2 C1 N1 C2 -0.63(19)
Ni1 C1 N1 C2 174.97(13)
N2 C1 N1 C4 179.58(15)
Ni1 C1 N1 C4 -4.8(2)
C3 C2 N1 C1 0.4(2)
C3 C2 N1 C4 -179.85(17)
C5 C4 N1 C1 -90.5(2)
C5 C4 N1 C2 89.7(2)
N1 C1 N2 C3 0.67(19)
Ni1 C1 N2 C3 -174.75(14)
N1 C1 N2 C10 -173.89(15)
Ni1 C1 N2 C10 10.7(3)
C2 C3 N2 C1 -0.5(2)
C2 C3 N2 C10 174.25(17)
C15 C10 N2 C1 91.3(2)
C11 C10 N2 C1 -91.2(2)
C15 C10 N2 C3 -82.7(2)
C11 C10 N2 C3 94.8(2)
C4 C5 S1 C6 -175.39(16)
C7 C6 S1 C5 64.0(3)
C8 C6 S1 C5 -179.8(2)
C9B C6 S1 C5 -79.2(4)
C9 C6 S1 C5 -49.8(4)
N1 C1 Ni1 C20 99.95(19)
N2 C1 Ni1 C20 -85.6(2)
N1 C1 Ni1 C21 140.08(19)
N2 C1 Ni1 C21 -45.5(2)
N1 C1 Ni1 C23 64.1(3)
N2 C1 Ni1 C23 -121.5(3)
N1 C1 Ni1 C22 159.1(2)
N2 C1 Ni1 C22 -26.5(3)
N1 C1 Ni1 C19 66.04(19)
N2 C1 Ni1 C19 -119.49(18)
N1 C1 Ni1 Br1 -72.09(15)
N2 C1 Ni1 Br1 102.38(15)
